data_7719803
loop_
_publ_author_name
'Koprowska, Karolina'
'Fischer-Durand, Nathalie'
'Michlewska, Sylwia'
'Gapi&#x144;ska, Magdalena'
'Grodzicka, Marika'
'Makal, Anna'
'Krzeszczakowska, Joanna'
'Wrona-Piotrowicz, Anna'
'Ligni&#xe8;res, Laurent'
'Salmain, Mich&#xe8;le'
'Rudolf, Bogna'

_publ_section_title
;
 Metallocarbonyl bromomaleimide derivatives for thiol bioconjugation and
 disulfide bridging: spectroscopic and biological properties.
;
_journal_issue 45
_journal_name_full 'Dalton transactions (Cambridge, England : 2003)'
_journal_page_first 16864
_journal_page_last 16875
_journal_paper_doi 10.1039/d5dt02375k
_journal_volume 54
_journal_year 2025
_chemical_absolute_configuration ad
_chemical_formula_moiety 'C16 H21 N3 O8 S2'
_chemical_formula_sum 'C16 H21 N3 O8 S2'
_chemical_formula_weight 447.48
_space_group_crystal_system orthorhombic
_space_group_IT_number 19
_space_group_name_Hall 'P 2ac 2ab'
_space_group_name_H-M_alt 'P 21 21 21'
_atom_sites_solution_hydrogens difmap
_atom_sites_solution_primary iterative
_audit_creation_date 2025-06-17
_audit_creation_method
;
Olex2 1.5-alpha
(compiled 2023.11.24 svn.r209d9fb for OlexSys, GUI svn.r6928)
;
_audit_update_record
;
2025-09-08 deposited with the CCDC.	2025-10-28 downloaded from the CCDC.
;
_cell_angle_alpha 90
_cell_angle_beta 90
_cell_angle_gamma 90
_cell_formula_units_Z 4
_cell_length_a 8.0312(2)
_cell_length_b 9.4299(2)
_cell_length_c 26.2039(7)
_cell_measurement_reflns_used 5195
_cell_measurement_temperature 100.00(10)
_cell_measurement_theta_max 73.1910
_cell_measurement_theta_min 3.3850
_cell_volume 1984.51(8)
_computing_cell_refinement 'CrysAlisPro 1.171.43.104a (Rigaku OD, 2023)'
_computing_data_collection 'CrysAlisPro system (CCD 42.70a 64-bit (release 22-09-2022))'
_computing_data_reduction 'CrysAlisPro 1.171.43.104a (Rigaku OD, 2023)'
_computing_molecular_graphics 'Olex2 1.5-alpha (Dolomanov et al., 2009)'
_computing_publication_material 'Olex2 1.5-alpha (Dolomanov et al., 2009)'
_computing_structure_refinement 'SHELXL 2019/3 (Sheldrick, 2015)'
_computing_structure_solution 'olex2.solve 1.5-alpha (Bourhis et al., 2015)'
_diffrn_ambient_temperature 100.00(10)
_diffrn_detector_area_resol_mean 10.0000
_diffrn_detector_type HyPix
_diffrn_measured_fraction_theta_full 0.998
_diffrn_measured_fraction_theta_max 0.986
_diffrn_measurement_details
;
List of Runs (angles in degrees, time in seconds):

  # Type    Start    End  Width  t~exp~   \w     \q     \k     \f   Frames
#--------------------------------------------------------------------------
  1  \w   -100.00 -34.00   0.50    1.39    --  -54.00 158.00 -68.00  132
  2  \w   -121.00 -78.00   0.50    1.39    --  -54.00-118.00  51.00   86
  3  \w   -138.00 -87.00   0.50    1.39    --  -54.00-108.00 -45.00  102
  4  \w     56.00 134.00   0.50    2.00    --  111.55-158.00-102.00  156
  5  \w     42.00 136.00   0.50    2.00    --  111.55  20.00 -63.00  188
  6  \w    140.00 178.00   0.50    2.00    --  111.55  20.00 -63.00   76
  7  \w    139.00 167.00   0.50    2.00    --  111.55 108.00  51.00   56
  8  \w      6.00  34.00   0.50    0.35    --    0.00 -99.00 150.00   56
  9  \w     17.00  44.00   0.50    0.35    --    0.00 -99.00-180.00   54
 10  \w      7.00  51.00   0.50    0.35    --    0.00 -99.00-120.00   88
 11  \w   -127.00 -91.00   0.50    1.39    --  -54.00 -99.00-150.00   72
 12  \w   -104.00 -78.00   0.50    1.39    --  -54.00-125.00 120.00   52
 13  \w     29.00  55.00   0.50    1.39    --   55.77  57.00 120.00   52
 14  \w     62.00 107.00   0.50    1.39    --   55.77  57.00 120.00   90
 15  \w    104.00 159.00   0.50    2.00    --  111.55 111.00 -30.00  110
 16  \w     75.00 100.00   0.50    2.00    --  111.55 -94.00-180.00   50
 17  \w     26.00  57.00   0.50    2.00    --  111.55 -94.00-180.00   62
 18  \w     29.00 108.00   0.50    2.00    --  111.55-111.00   0.00  158
 19  \w    109.00 176.00   0.50    2.00    --  111.55 111.00-180.00  134
 20  \w     56.00 127.00   0.50    2.00    --  111.55 -61.00-150.00  142
 21  \w     69.00 131.50   0.50    2.00    --  111.55 178.00   0.00  125
;
_diffrn_measurement_device 'four-circle diffractometer'
_diffrn_measurement_device_type 'SuperNova, Dual, Cu at home/near, HyPix'
_diffrn_measurement_method '\w scans'
_diffrn_radiation_type CuK\a
_diffrn_radiation_wavelength 1.54184
_diffrn_reflns_av_R_equivalents 0.0463
_diffrn_reflns_av_unetI/netI 0.0606
_diffrn_reflns_Laue_measured_fraction_full 0.998
_diffrn_reflns_Laue_measured_fraction_max 0.986
_diffrn_reflns_limit_h_max 9
_diffrn_reflns_limit_h_min -9
_diffrn_reflns_limit_k_max 11
_diffrn_reflns_limit_k_min -11
_diffrn_reflns_limit_l_max 32
_diffrn_reflns_limit_l_min -22
_diffrn_reflns_number 9034
_diffrn_reflns_point_group_measured_fraction_full 0.995
_diffrn_reflns_point_group_measured_fraction_max 0.973
_diffrn_reflns_theta_full 67.684
_diffrn_reflns_theta_max 73.277
_diffrn_reflns_theta_min 3.373
_exptl_absorpt_coefficient_mu 2.891
_exptl_absorpt_correction_T_max 1.000
_exptl_absorpt_correction_T_min 0.637
_exptl_absorpt_correction_type gaussian
_exptl_absorpt_process_details
;
CrysAlisPro 1.171.43.104a (Rigaku Oxford Diffraction, 2023)
Numerical absorption correction based on gaussian integration over
a multifaceted crystal model
Empirical absorption correction using spherical harmonics,
implemented in SCALE3 ABSPACK scaling algorithm.
;
_exptl_crystal_colour colourless
_exptl_crystal_colour_lustre clear
_exptl_crystal_colour_primary colourless
_exptl_crystal_density_diffrn 1.498
_exptl_crystal_description needle
_exptl_crystal_F_000 936
_exptl_crystal_size_max 0.247
_exptl_crystal_size_mid 0.056
_exptl_crystal_size_min 0.031
_refine_diff_density_max 0.323
_refine_diff_density_min -0.207
_refine_diff_density_rms 0.052
_refine_ls_abs_structure_details
;
 Flack x determined using 1322 quotients [(I+)-(I-)]/[(I+)+(I-)]
 (Parsons, Flack and Wagner, Acta Cryst. B69 (2013) 249-259).
;
_refine_ls_abs_structure_Flack 0.042(16)
_refine_ls_extinction_method none
_refine_ls_goodness_of_fit_ref 1.002
_refine_ls_hydrogen_treatment refxyz
_refine_ls_matrix_type full
_refine_ls_number_parameters 327
_refine_ls_number_reflns 3861
_refine_ls_number_restraints 0
_refine_ls_restrained_S_all 1.002
_refine_ls_R_factor_all 0.0446
_refine_ls_R_factor_gt 0.0370
_refine_ls_shift/su_max 0.001
_refine_ls_shift/su_mean 0.000
_refine_ls_structure_factor_coef Fsqd
_refine_ls_weighting_details 'w=1/[\s^2^(Fo^2^)+(0.0441P)^2^] where P=(Fo^2^+2Fc^2^)/3'
_refine_ls_weighting_scheme calc
_refine_ls_wR_factor_gt 0.0870
_refine_ls_wR_factor_ref 0.0914
_reflns_Friedel_coverage 0.708
_reflns_Friedel_fraction_full 0.992
_reflns_Friedel_fraction_max 0.955
_reflns_number_gt 3395
_reflns_number_total 3861
_reflns_threshold_expression 'I > 2\s(I)'
_cod_data_source_file d5dt02375k2.cif
_cod_data_source_block kke2ebb_01_auto_fin
_cod_depositor_comments 'Adding full bibliography for 7719802--7719803.cif.'
_cod_database_code 7719803
_shelx_shelxl_version_number 2019/3
_shelx_space_group_comment
;
The symmetry employed for this shelxl refinement is uniquely defined
by the following loop, which should always be used as a source of
symmetry information in preference to the above space-group names.
They are only intended as comments.
;
_shelx_estimated_absorpt_t_max 0.916
_shelx_estimated_absorpt_t_min 0.535
_olex2_refinement_description
;
1. Fixed Uiso
 At 1.2 times of:
  All C(H) groups, All C(H,H) groups, All N(H) groups
 At 1.5 times of:
  All C(H,H,H) groups
;
_olex2_submission_special_instructions 'No special instructions were received'
_oxdiff_exptl_absorpt_empirical_details
;
Empirical correction (ABSPACK) includes:
- Absorption correction using spherical harmonics
- Frame scaling
;

loop_
_space_group_symop_operation_xyz
'x, y, z'
'-x+1/2, -y, z+1/2'
'-x, y+1/2, -z+1/2'
'x+1/2, -y+1/2, -z'

loop_
_atom_site_label
_atom_site_type_symbol
_atom_site_fract_x
_atom_site_fract_y
_atom_site_fract_z
_atom_site_U_iso_or_equiv
_atom_site_adp_type
_atom_site_occupancy
_atom_site_site_symmetry_order
_atom_site_calc_flag
_atom_site_refinement_flags_posn
_atom_site_refinement_flags_adp
_atom_site_refinement_flags_occupancy
_atom_site_disorder_assembly
_atom_site_disorder_group
S1A S -0.00217(12) 0.22475(10) 0.65015(3) 0.0262(2) Uani 1 1 d . . . . .
S1B S -0.06324(12) 0.56091(11) 0.60859(4) 0.0275(2) Uani 1 1 d . . . . .
O1A O 0.2205(3) 0.2865(3) 0.75379(10) 0.0283(6) Uani 1 1 d . . . . .
O1B O 0.1186(4) 0.7400(3) 0.70184(10) 0.0287(6) Uani 1 1 d . . . . .
O2A O 0.5572(4) 0.1181(3) 0.69721(10) 0.0279(6) Uani 1 1 d . . . . .
O2B O 0.1373(4) 0.7186(3) 0.46007(11) 0.0340(6) Uani 1 1 d . . . . .
O3A O 0.2948(4) 0.2696(3) 0.54569(10) 0.0280(6) Uani 1 1 d . . . . .
O3B O 0.4112(3) 0.5503(3) 0.61021(10) 0.0271(6) Uani 1 1 d . . . . .
O4A O 0.1950(3) 0.0477(3) 0.54811(9) 0.0254(5) Uani 1 1 d . . . . .
O4B O 0.3880(3) 0.7830(3) 0.62670(9) 0.0239(5) Uani 1 1 d . . . . .
N1 N 0.1869(4) 0.5260(3) 0.73960(12) 0.0257(7) Uani 1 1 d . . . . .
H1 H 0.247(6) 0.561(5) 0.7619(18) 0.031 Uiso 1 1 d . U . . .
N2A N 0.4146(4) 0.2530(3) 0.64185(12) 0.0233(6) Uani 1 1 d . . . . .
H2A H 0.403(5) 0.333(4) 0.6283(14) 0.009(9) Uiso 1 1 d . . . . .
N2B N 0.2207(4) 0.5785(4) 0.52481(12) 0.0250(7) Uani 1 1 d . . . . .
H2B H 0.244(7) 0.503(6) 0.537(2) 0.038(14) Uiso 1 1 d . . . . .
C1A C 0.0732(5) 0.3774(4) 0.67926(14) 0.0236(7) Uani 1 1 d . . . . .
C1B C 0.0474(5) 0.5119(4) 0.66289(14) 0.0240(8) Uani 1 1 d . . . . .
C2A C 0.1676(5) 0.3834(4) 0.72865(14) 0.0252(8) Uani 1 1 d . . . . .
C2B C 0.1183(5) 0.6115(4) 0.70229(14) 0.0254(8) Uani 1 1 d . . . . .
C3A C 0.1688(5) 0.1000(4) 0.65726(14) 0.0246(8) Uani 1 1 d . . . . .
H3AA H 0.198(6) 0.105(5) 0.6915(18) 0.029 Uiso 1 1 d . U . . .
H3AB H 0.123(6) 0.018(5) 0.6486(17) 0.029 Uiso 1 1 d . U . . .
C3B C 0.0446(5) 0.7172(4) 0.58545(15) 0.0271(8) Uani 1 1 d . . . . .
H3BA H -0.029(6) 0.744(5) 0.5584(17) 0.033 Uiso 1 1 d . U . . .
H3BB H 0.050(6) 0.782(5) 0.6130(17) 0.033 Uiso 1 1 d . U . . .
C4A C 0.3196(5) 0.1335(4) 0.62330(14) 0.0226(7) Uani 1 1 d . . . . .
H4A H 0.388(6) 0.050(5) 0.6245(16) 0.027 Uiso 1 1 d . U . . .
C4B C 0.2183(5) 0.6913(4) 0.56186(14) 0.0236(7) Uani 1 1 d . . . . .
H4B H 0.252(5) 0.781(5) 0.5437(17) 0.028 Uiso 1 1 d . U . . .
C5A C 0.2687(5) 0.1608(4) 0.56837(14) 0.0224(7) Uani 1 1 d . . . . .
C5B C 0.3502(4) 0.6649(4) 0.60182(13) 0.0219(7) Uani 1 1 d . . . . .
C6A C 0.1455(6) 0.0628(4) 0.49476(15) 0.0297(8) Uani 1 1 d . . . . .
H6AA H 0.246(7) 0.098(6) 0.474(2) 0.045 Uiso 1 1 d . U . . .
H6AB H 0.109(7) -0.026(6) 0.4838(19) 0.045 Uiso 1 1 d . U . . .
H6AC H 0.055(7) 0.133(5) 0.4911(19) 0.045 Uiso 1 1 d . U . . .
C6B C 0.5172(5) 0.7685(4) 0.66545(14) 0.0260(7) Uani 1 1 d . . . . .
H6BA H 0.618(7) 0.730(5) 0.6497(17) 0.039 Uiso 1 1 d . U . . .
H6BB H 0.540(6) 0.857(5) 0.6786(19) 0.039 Uiso 1 1 d . U . . .
H6BC H 0.485(7) 0.701(5) 0.6924(18) 0.039 Uiso 1 1 d . U . . .
C7A C 0.5282(4) 0.2365(4) 0.67898(13) 0.0230(7) Uani 1 1 d . . . . .
C7B C 0.1829(5) 0.6017(4) 0.47562(14) 0.0246(8) Uani 1 1 d . . . . .
C8A C 0.6135(5) 0.3689(4) 0.69760(16) 0.0253(8) Uani 1 1 d . . . . .
H8AA H 0.543(6) 0.416(5) 0.7216(18) 0.038 Uiso 1 1 d . U . . .
H8AB H 0.718(7) 0.343(5) 0.7165(19) 0.038 Uiso 1 1 d . U . . .
H8AC H 0.643(6) 0.432(5) 0.6684(19) 0.038 Uiso 1 1 d . U . . .
C8B C 0.2068(6) 0.4766(5) 0.44048(16) 0.0322(9) Uani 1 1 d . . . . .
H8BA H 0.154(7) 0.497(5) 0.408(2) 0.048 Uiso 1 1 d . U . . .
H8BB H 0.323(7) 0.459(6) 0.439(2) 0.048 Uiso 1 1 d . U . . .
H8BC H 0.131(7) 0.401(6) 0.453(2) 0.048 Uiso 1 1 d . U . . .

loop_
_atom_site_aniso_label
_atom_site_aniso_U_11
_atom_site_aniso_U_22
_atom_site_aniso_U_33
_atom_site_aniso_U_23
_atom_site_aniso_U_13
_atom_site_aniso_U_12
S1A 0.0232(4) 0.0284(4) 0.0269(4) -0.0060(4) -0.0013(4) -0.0022(4)
S1B 0.0242(4) 0.0327(5) 0.0255(4) -0.0007(4) -0.0042(4) -0.0021(4)
O1A 0.0293(14) 0.0300(13) 0.0257(13) -0.0011(12) -0.0021(11) 0.0000(12)
O1B 0.0297(14) 0.0287(14) 0.0276(13) -0.0040(11) 0.0012(10) -0.0040(12)
O2A 0.0315(14) 0.0218(12) 0.0303(14) 0.0040(11) -0.0080(12) 0.0024(11)
O2B 0.0449(17) 0.0289(14) 0.0283(14) 0.0029(12) -0.0080(12) 0.0033(13)
O3A 0.0383(15) 0.0215(12) 0.0241(12) 0.0024(11) -0.0002(11) -0.0026(12)
O3B 0.0304(14) 0.0199(12) 0.0310(13) 0.0022(11) -0.0055(11) -0.0003(11)
O4A 0.0306(14) 0.0209(12) 0.0246(13) -0.0012(10) -0.0044(11) -0.0005(11)
O4B 0.0276(13) 0.0217(12) 0.0223(12) -0.0022(10) -0.0028(10) 0.0019(11)
N1 0.0234(16) 0.0305(16) 0.0231(15) -0.0062(13) -0.0020(13) -0.0034(13)
N2A 0.0273(16) 0.0190(15) 0.0236(15) 0.0025(12) -0.0017(13) 0.0002(13)
N2B 0.0323(17) 0.0204(15) 0.0224(15) 0.0018(12) -0.0036(13) 0.0005(13)
C1A 0.0209(17) 0.0277(17) 0.0222(17) -0.0052(14) 0.0030(15) -0.0010(15)
C1B 0.0197(17) 0.0293(18) 0.0229(17) -0.0034(14) -0.0009(14) 0.0015(14)
C2A 0.0237(18) 0.0282(19) 0.0238(18) -0.0033(15) 0.0016(15) -0.0034(15)
C2B 0.0220(17) 0.0308(19) 0.0234(18) -0.0036(15) 0.0062(14) -0.0007(15)
C3A 0.0282(19) 0.0204(17) 0.0251(19) -0.0017(14) -0.0012(16) -0.0033(14)
C3B 0.028(2) 0.0243(17) 0.0290(18) -0.0005(16) -0.0067(15) 0.0035(15)
C4A 0.0241(18) 0.0194(16) 0.0244(17) -0.0003(13) -0.0030(15) 0.0005(14)
C4B 0.0286(19) 0.0195(17) 0.0225(17) 0.0037(14) -0.0025(16) 0.0007(14)
C5A 0.0184(17) 0.0200(16) 0.0288(19) -0.0017(15) 0.0029(14) 0.0033(13)
C5B 0.0224(18) 0.0222(16) 0.0210(18) 0.0027(14) 0.0027(15) -0.0011(14)
C6A 0.036(2) 0.0265(18) 0.0265(19) -0.0008(16) -0.0061(17) 0.0006(18)
C6B 0.0287(19) 0.0235(17) 0.0258(17) -0.0015(15) -0.0039(16) 0.0006(16)
C7A 0.0228(19) 0.0236(17) 0.0226(16) 0.0007(14) 0.0019(13) 0.0027(14)
C7B 0.0208(17) 0.0265(18) 0.0264(18) 0.0017(15) -0.0026(15) -0.0015(15)
C8A 0.0243(19) 0.0241(18) 0.0276(19) 0.0013(15) -0.0013(16) 0.0001(15)
C8B 0.034(2) 0.036(2) 0.0262(19) -0.0036(17) -0.0066(18) 0.0032(18)

loop_
_atom_type_symbol
_atom_type_description
_atom_type_scat_dispersion_real
_atom_type_scat_dispersion_imag
_atom_type_scat_source
C C 0.0181 0.0091 'International Tables Vol C Tables 4.2.6.8 and 6.1.1.4'
H H 0.0000 0.0000 'International Tables Vol C Tables 4.2.6.8 and 6.1.1.4'
N N 0.0311 0.0180 'International Tables Vol C Tables 4.2.6.8 and 6.1.1.4'
O O 0.0492 0.0322 'International Tables Vol C Tables 4.2.6.8 and 6.1.1.4'
S S 0.3331 0.5567 'International Tables Vol C Tables 4.2.6.8 and 6.1.1.4'

loop_
_exptl_crystal_face_index_h
_exptl_crystal_face_index_k
_exptl_crystal_face_index_l
_exptl_crystal_face_perp_dist
1 5 1 0.1119
-1 -5 -1 0.1249
0 0 1 0.0289
0 0 -1 0.0219
5 0 2 0.0160
-5 0 -2 0.0160
4 -1 -5 0.0162
-4 1 5 0.0162
2 0 -5 0.0155
-2 0 5 0.0155

loop_
_geom_angle_atom_site_label_1
_geom_angle_atom_site_label_2
_geom_angle_atom_site_label_3
_geom_angle
_geom_angle_site_symmetry_1
_geom_angle_site_symmetry_3
_geom_angle_publ_flag
C1A S1A C3A 103.17(18) . . ?
C1B S1B C3B 104.19(18) . . ?
C5A O4A C6A 115.2(3) . . ?
C5B O4B C6B 115.3(3) . . ?
C2A N1 H1 127(3) . . ?
C2B N1 H1 120(3) . . ?
C2B N1 C2A 112.1(3) . . ?
C4A N2A H2A 120(3) . . ?
C7A N2A H2A 119(3) . . ?
C7A N2A C4A 120.8(3) . . ?
C4B N2B H2B 113(4) . . ?
C7B N2B H2B 125(4) . . ?
C7B N2B C4B 121.6(3) . . ?
C1B C1A S1A 125.7(3) . . ?
C1B C1A C2A 108.3(3) . . ?
C2A C1A S1A 125.9(3) . . ?
C1A C1B S1B 125.8(3) . . ?
C1A C1B C2B 108.0(3) . . ?
C2B C1B S1B 126.0(3) . . ?
O1A C2A N1 125.8(3) . . ?
O1A C2A C1A 128.4(4) . . ?
N1 C2A C1A 105.8(3) . . ?
O1B C2B N1 126.1(4) . . ?
O1B C2B C1B 128.1(4) . . ?
N1 C2B C1B 105.7(3) . . ?
S1A C3A H3AA 105(3) . . ?
S1A C3A H3AB 103(3) . . ?
H3AA C3A H3AB 113(4) . . ?
C4A C3A S1A 113.8(3) . . ?
C4A C3A H3AA 111(3) . . ?
C4A C3A H3AB 111(3) . . ?
S1B C3B H3BA 100(3) . . ?
S1B C3B H3BB 107(3) . . ?
H3BA C3B H3BB 115(4) . . ?
C4B C3B S1B 115.8(3) . . ?
C4B C3B H3BA 108(3) . . ?
C4B C3B H3BB 111(3) . . ?
N2A C4A C3A 112.5(3) . . ?
N2A C4A H4A 109(3) . . ?
N2A C4A C5A 109.2(3) . . ?
C3A C4A H4A 105(3) . . ?
C5A C4A C3A 111.8(3) . . ?
C5A C4A H4A 109(3) . . ?
N2B C4B C3B 113.5(3) . . ?
N2B C4B H4B 107(3) . . ?
N2B C4B C5B 109.7(3) . . ?
C3B C4B H4B 107(3) . . ?
C5B C4B C3B 112.5(3) . . ?
C5B C4B H4B 106(3) . . ?
O3A C5A O4A 124.3(4) . . ?
O3A C5A C4A 124.4(3) . . ?
O4A C5A C4A 111.2(3) . . ?
O3B C5B O4B 124.7(3) . . ?
O3B C5B C4B 124.0(3) . . ?
O4B C5B C4B 111.3(3) . . ?
O4A C6A H6AA 108(3) . . ?
O4A C6A H6AB 107(3) . . ?
O4A C6A H6AC 111(3) . . ?
H6AA C6A H6AB 112(4) . . ?
H6AA C6A H6AC 108(4) . . ?
H6AB C6A H6AC 110(5) . . ?
O4B C6B H6BA 109(3) . . ?
O4B C6B H6BB 109(3) . . ?
O4B C6B H6BC 112(3) . . ?
H6BA C6B H6BB 109(4) . . ?
H6BA C6B H6BC 107(4) . . ?
H6BB C6B H6BC 112(4) . . ?
O2A C7A N2A 120.8(3) . . ?
O2A C7A C8A 122.5(3) . . ?
N2A C7A C8A 116.6(3) . . ?
O2B C7B N2B 122.1(4) . . ?
O2B C7B C8B 122.4(4) . . ?
N2B C7B C8B 115.5(3) . . ?
C7A C8A H8AA 109(3) . . ?
C7A C8A H8AB 110(3) . . ?
C7A C8A H8AC 111(3) . . ?
H8AA C8A H8AB 107(4) . . ?
H8AA C8A H8AC 112(4) . . ?
H8AB C8A H8AC 109(4) . . ?
C7B C8B H8BA 109(3) . . ?
C7B C8B H8BB 107(3) . . ?
C7B C8B H8BC 107(3) . . ?
H8BA C8B H8BB 115(5) . . ?
H8BA C8B H8BC 99(4) . . ?
H8BB C8B H8BC 120(5) . . ?

loop_
_geom_bond_atom_site_label_1
_geom_bond_atom_site_label_2
_geom_bond_distance
_geom_bond_site_symmetry_2
_geom_bond_publ_flag
S1A C1A 1.738(4) . ?
S1A C3A 1.818(4) . ?
S1B C1B 1.740(4) . ?
S1B C3B 1.814(4) . ?
O1A C2A 1.204(5) . ?
O1B C2B 1.211(5) . ?
O2A C7A 1.236(4) . ?
O2B C7B 1.231(5) . ?
O3A C5A 1.204(5) . ?
O3B C5B 1.207(4) . ?
O4A C5A 1.330(5) . ?
O4A C6A 1.460(4) . ?
O4B C5B 1.326(4) . ?
O4B C6B 1.458(4) . ?
N1 H1 0.83(5) . ?
N1 C2A 1.384(5) . ?
N1 C2B 1.382(5) . ?
N2A H2A 0.84(4) . ?
N2A C4A 1.445(4) . ?
N2A C7A 1.342(5) . ?
N2B H2B 0.79(5) . ?
N2B C4B 1.440(5) . ?
N2B C7B 1.342(5) . ?
C1A C1B 1.355(5) . ?
C1A C2A 1.501(5) . ?
C1B C2B 1.507(5) . ?
C3A H3AA 0.93(5) . ?
C3A H3AB 0.89(5) . ?
C3A C4A 1.535(5) . ?
C3B H3BA 0.96(5) . ?
C3B H3BB 0.95(5) . ?
C3B C4B 1.545(5) . ?
C4A H4A 0.96(5) . ?
C4A C5A 1.518(5) . ?
C4B H4B 1.01(5) . ?
C4B C5B 1.510(5) . ?
C6A H6AA 1.02(6) . ?
C6A H6AB 0.93(6) . ?
C6A H6AC 0.99(6) . ?
C6B H6BA 0.97(5) . ?
C6B H6BB 0.92(5) . ?
C6B H6BC 0.98(5) . ?
C7A C8A 1.506(5) . ?
C7B C8B 1.509(5) . ?
C8A H8AA 0.96(5) . ?
C8A H8AB 1.00(5) . ?
C8A H8AC 1.00(5) . ?
C8B H8BA 0.96(6) . ?
C8B H8BB 0.95(6) . ?
C8B H8BC 0.99(6) . ?

loop_
_geom_hbond_atom_site_label_D
_geom_hbond_atom_site_label_H
_geom_hbond_atom_site_label_A
_geom_hbond_distance_DH
_geom_hbond_distance_HA
_geom_hbond_distance_DA
_geom_hbond_angle_DHA
_geom_hbond_site_symmetry_A
_geom_hbond_publ_flag
N1 H1 O2A 0.83(5) 1.98(5) 2.778(4) 163(5) 3_656 yes
N2A H2A O3B 0.84(4) 2.10(4) 2.924(4) 165(4) . yes
N2B H2B O3A 0.79(5) 2.26(5) 3.023(4) 162(5) . yes

loop_
_geom_torsion_atom_site_label_1
_geom_torsion_atom_site_label_2
_geom_torsion_atom_site_label_3
_geom_torsion_atom_site_label_4
_geom_torsion
_geom_torsion_site_symmetry_1
_geom_torsion_site_symmetry_2
_geom_torsion_site_symmetry_3
_geom_torsion_site_symmetry_4
_geom_torsion_publ_flag
S1A C1A C1B S1B -1.3(6) . . . . ?
S1A C1A C1B C2B 173.9(3) . . . . ?
S1A C1A C2A O1A 7.6(6) . . . . ?
S1A C1A C2A N1 -173.9(3) . . . . ?
S1A C3A C4A N2A 74.6(4) . . . . ?
S1A C3A C4A C5A -48.7(4) . . . . ?
S1B C1B C2B O1B -4.2(6) . . . . ?
S1B C1B C2B N1 176.7(3) . . . . ?
S1B C3B C4B N2B 48.9(4) . . . . ?
S1B C3B C4B C5B -76.3(4) . . . . ?
N2A C4A C5A O3A -4.7(5) . . . . ?
N2A C4A C5A O4A 173.8(3) . . . . ?
N2B C4B C5B O3B -20.5(5) . . . . ?
N2B C4B C5B O4B 160.4(3) . . . . ?
C1A S1A C3A C4A -71.5(3) . . . . ?
C1A C1B C2B O1B -179.3(4) . . . . ?
C1A C1B C2B N1 1.6(4) . . . . ?
C1B S1B C3B C4B 71.1(3) . . . . ?
C1B C1A C2A O1A -176.2(4) . . . . ?
C1B C1A C2A N1 2.2(4) . . . . ?
C2A N1 C2B O1B -179.3(4) . . . . ?
C2A N1 C2B C1B -0.2(4) . . . . ?
C2A C1A C1B S1B -177.4(3) . . . . ?
C2A C1A C1B C2B -2.3(4) . . . . ?
C2B N1 C2A O1A 177.3(4) . . . . ?
C2B N1 C2A C1A -1.2(4) . . . . ?
C3A S1A C1A C1B 141.7(4) . . . . ?
C3A S1A C1A C2A -42.8(4) . . . . ?
C3A C4A C5A O3A 120.5(4) . . . . ?
C3A C4A C5A O4A -61.1(4) . . . . ?
C3B S1B C1B C1A -145.8(4) . . . . ?
C3B S1B C1B C2B 39.9(4) . . . . ?
C3B C4B C5B O3B 106.9(4) . . . . ?
C3B C4B C5B O4B -72.3(4) . . . . ?
C4A N2A C7A O2A 1.9(5) . . . . ?
C4A N2A C7A C8A -176.7(3) . . . . ?
C4B N2B C7B O2B -3.2(6) . . . . ?
C4B N2B C7B C8B 174.4(4) . . . . ?
C6A O4A C5A O3A 0.0(5) . . . . ?
C6A O4A C5A C4A -178.5(3) . . . . ?
C6B O4B C5B O3B 2.1(5) . . . . ?
C6B O4B C5B C4B -178.8(3) . . . . ?
C7A N2A C4A C3A 82.5(4) . . . . ?
C7A N2A C4A C5A -152.8(3) . . . . ?
C7B N2B C4B C3B 85.9(4) . . . . ?
C7B N2B C4B C5B -147.3(4) . . . . ?
